data_7020554
loop_
_publ_author_name
'Leeland, James W.'
'Finn, Colin'
'Escuyer, B\'ereng\`ere'
'Kawaguchi, Hiroyuki'
'Nichol, Gary S.'
'Slawin, Alexandra M. Z.'
'Love, Jason B.'

_publ_section_title
;
 Synthesis and structures of transition metal pacman complexes of
 heteroditopic Schiff-base pyrrole macrocycles.
;
_journal_issue 45
_journal_name_full 'Dalton transactions (Cambridge, England : 2003)'
_journal_page_first 13815
_journal_page_last 13831
_journal_paper_doi 10.1039/c2dt31850d
_journal_volume 41
_journal_year 2012
_chemical_formula_sum 'C32 H35 N5 O2 Pd'
_chemical_formula_weight 628.05
_chemical_name_systematic
;
?
;
_space_group_crystal_system monoclinic
_space_group_IT_number 14
_space_group_name_Hall '-P 2ybc'
_space_group_name_H-M_alt 'P 1 21/c 1'
_symmetry_space_group_name_Hall '-P 2ybc'
_symmetry_space_group_name_H-M 'P 1 21/c 1'
_atom_sites_solution_hydrogens geom
_atom_sites_solution_primary direct
_atom_sites_solution_secondary difmap
_audit_creation_method SHELXL-2012
_cell_angle_alpha 90
_cell_angle_beta 91.0660(10)
_cell_angle_gamma 90
_cell_formula_units_Z 8
_cell_length_a 9.7164(9)
_cell_length_b 23.209(2)
_cell_length_c 25.187(3)
_cell_measurement_reflns_used 16369
_cell_measurement_temperature 123(2)
_cell_measurement_theta_max 30.471
_cell_measurement_theta_min 1.9323
_cell_volume 5678.9(10)
_computing_cell_refinement 'CrystalClear (Rigaku Inc., 2007)'
_computing_data_collection 'CrystalClear (Rigaku Inc., 2007)'
_computing_data_reduction 'CrystalClear (Rigaku Inc., 2007), SORTAV (Blessing, 1995)'
_computing_molecular_graphics 'Ortep-3 for Windows (Farrugia, 1997)'
_computing_publication_material 'WinGX publication routines (Farrugia, 1999)'
_computing_structure_refinement 'SHELXL-2012 (Sheldrick, 2012)'
_computing_structure_solution 'SIR92 (Giacovazzo et al, 1993)'
_diffrn_ambient_temperature 123(2)
_diffrn_measured_fraction_theta_full 0.996
_diffrn_measured_fraction_theta_max 0.873
_diffrn_measurement_device_type 'Rigaku Mercury diffractometer'
_diffrn_measurement_method 'phi or omega oscillation scans'
_diffrn_radiation_monochromator graphite
_diffrn_radiation_source 'fine-focus sealed tube'
_diffrn_radiation_type MoK\a
_diffrn_radiation_wavelength 0.71073
_diffrn_reflns_av_R_equivalents 0.0298
_diffrn_reflns_Laue_measured_fraction_full 0.996
_diffrn_reflns_Laue_measured_fraction_max 0.873
_diffrn_reflns_limit_h_max 13
_diffrn_reflns_limit_h_min -12
_diffrn_reflns_limit_k_max 18
_diffrn_reflns_limit_k_min -32
_diffrn_reflns_limit_l_max 33
_diffrn_reflns_limit_l_min -35
_diffrn_reflns_number 43926
_diffrn_reflns_point_group_measured_fraction_full 0.996
_diffrn_reflns_point_group_measured_fraction_max 0.873
_diffrn_reflns_theta_full 26.000
_diffrn_reflns_theta_max 30.508
_diffrn_reflns_theta_min 1.840
_exptl_absorpt_coefficient_mu 0.692
_exptl_absorpt_correction_T_max 1.0000
_exptl_absorpt_correction_T_min 0.8052
_exptl_absorpt_correction_type multi-scan
_exptl_absorpt_process_details 'CrystalClear (Rigaku Inc., 2007)'
_exptl_crystal_colour yellow
_exptl_crystal_density_diffrn 1.469
_exptl_crystal_density_method 'not measured'
_exptl_crystal_description block
_exptl_crystal_F_000 2592
_exptl_crystal_size_max 0.200
_exptl_crystal_size_mid 0.200
_exptl_crystal_size_min 0.200
_refine_diff_density_max 2.523
_refine_diff_density_min -0.645
_refine_diff_density_rms 0.164
_refine_ls_extinction_method none
_refine_ls_goodness_of_fit_ref 1.112
_refine_ls_hydrogen_treatment constr
_refine_ls_matrix_type full
_refine_ls_number_parameters 727
_refine_ls_number_reflns 15119
_refine_ls_number_restraints 0
_refine_ls_restrained_S_all 1.112
_refine_ls_R_factor_all 0.0622
_refine_ls_R_factor_gt 0.0494
_refine_ls_shift/su_max 0.002
_refine_ls_shift/su_mean 0.000
_refine_ls_structure_factor_coef Fsqd
_refine_ls_weighting_details
;
w=1/[\s^2^(Fo^2^)+(0.0735P)^2^]
where P=(Fo^2^+2Fc^2^)/3
;
_refine_ls_weighting_scheme calc
_refine_ls_wR_factor_gt 0.1184
_refine_ls_wR_factor_ref 0.1298
_reflns_Friedel_coverage 0.000
_reflns_number_gt 12143
_reflns_number_total 15119
_reflns_threshold_expression 'I > 2\s(I)'
_cod_data_source_file c2dt31850d.txt
_cod_data_source_block lppd_pdlnme
_cod_database_code 7020554
_shelx_space_group_comment
;
The symmetry employed for this shelxl refinement is uniquely defined
by the following loop, which should always be used as a source of
symmetry information in preference to the above space-group names.
They are only intended as comments.
;
_shelx_estimated_absorpt_t_min 0.874
_shelx_estimated_absorpt_t_max 0.874
_diffrn_reflns_sigmai/neti 0.0410
_shelxl_version_number 2012-4

loop_
_space_group_symop_operation_xyz
'x, y, z'
'-x, y+1/2, -z+1/2'
'-x, -y, -z'
'x, -y-1/2, z-1/2'

loop_
_atom_site_label
_atom_site_type_symbol
_atom_site_fract_x
_atom_site_fract_y
_atom_site_fract_z
_atom_site_U_iso_or_equiv
_atom_site_adp_type
_atom_site_occupancy
_atom_site_site_symmetry_order
_atom_site_calc_flag
_atom_site_refinement_flags
C101 C 0.5285(3) 0.33767(10) 0.15066(10) 0.0219(5) Uani 1 1 d D
H101 H 0.6182 0.3217 0.1543 0.026 Uiso 1 1 calc RD
C102 C 0.5047(3) 0.38777(10) 0.11953(10) 0.0214(5) Uani 1 1 d D
C103 C 0.5821(3) 0.42580(10) 0.08826(10) 0.0244(5) Uani 1 1 d D
H103 H 0.6777 0.4236 0.0813 0.029 Uiso 1 1 calc RD
C104 C 0.4892(3) 0.46734(10) 0.06971(11) 0.0252(5) Uani 1 1 d D
H104 H 0.5107 0.4991 0.0475 0.030 Uiso 1 1 calc RD
C105 C 0.3579(3) 0.45427(10) 0.08953(10) 0.0218(5) Uani 1 1 d D
C106 C 0.2230(3) 0.48440(10) 0.07707(11) 0.0235(5) Uani 1 1 d D
C107 C 0.1809(3) 0.46977(11) 0.01858(11) 0.0286(6) Uani 1 1 d D
H10F H 0.1097 0.4975 0.0064 0.034 Uiso 1 1 calc RD
H10G H 0.2621 0.4749 -0.0041 0.034 Uiso 1 1 calc RD
C108 C 0.1256(3) 0.40867(11) 0.01104(12) 0.0328(6) Uani 1 1 d D
H10A H 0.1851 0.3814 0.0304 0.049 Uiso 1 1 calc RD
H10B H 0.1240 0.3990 -0.0268 0.049 Uiso 1 1 calc RD
H10C H 0.0320 0.4064 0.0247 0.049 Uiso 1 1 calc RD
C109 C 0.2431(3) 0.55074(10) 0.08037(11) 0.0279(6) Uani 1 1 d D
H10D H 0.3175 0.5620 0.0561 0.033 Uiso 1 1 calc RD
H10E H 0.1574 0.5698 0.0677 0.033 Uiso 1 1 calc RD
C110 C 0.2787(4) 0.57287(11) 0.13576(12) 0.0374(7) Uani 1 1 d D
H11A H 0.2059 0.5619 0.1602 0.056 Uiso 1 1 calc RD
H11B H 0.2869 0.6149 0.1349 0.056 Uiso 1 1 calc RD
H11C H 0.3663 0.5560 0.1479 0.056 Uiso 1 1 calc RD
C111 C 0.1052(3) 0.46719(10) 0.11223(11) 0.0231(5) Uani 1 1 d D
C112 C -0.0253(3) 0.49266(11) 0.11630(11) 0.0277(6) Uani 1 1 d D
H112 H -0.0543 0.5273 0.0994 0.033 Uiso 1 1 calc RD
C113 C -0.1054(3) 0.45857(11) 0.14936(11) 0.0279(6) Uani 1 1 d D
H113 H -0.1981 0.4652 0.1590 0.033 Uiso 1 1 calc RD
C114 C -0.0210(3) 0.41250(10) 0.16551(11) 0.0240(5) Uani 1 1 d D
C115 C -0.0304(3) 0.36404(10) 0.19890(11) 0.0247(5) Uani 1 1 d D
H115 H -0.1139 0.3553 0.2162 0.030 Uiso 1 1 calc RD
C116 C 0.0708(3) 0.28232(10) 0.23961(11) 0.0247(5) Uani 1 1 d D
C117 C 0.1753(3) 0.27321(11) 0.27672(11) 0.0274(6) Uani 1 1 d D
H117 H 0.2482 0.3003 0.2796 0.033 Uiso 1 1 calc RD
C118 C 0.1761(3) 0.22555(12) 0.30972(12) 0.0337(6) Uani 1 1 d D
H118 H 0.2486 0.2201 0.3350 0.040 Uiso 1 1 calc RD
C119 C 0.0696(4) 0.18575(12) 0.30537(13) 0.0384(7) Uani 1 1 d D
H119 H 0.0707 0.1523 0.3271 0.046 Uiso 1 1 calc RD
C120 C -0.0382(3) 0.19467(12) 0.26947(12) 0.0346(7) Uani 1 1 d D
H120 H -0.1119 0.1678 0.2675 0.042 Uiso 1 1 calc RD
C121 C -0.0393(3) 0.24276(11) 0.23619(11) 0.0280(6) Uani 1 1 d D
C122 C -0.2059(3) 0.20819(11) 0.17201(12) 0.0319(6) Uani 1 1 d D
H12E H -0.2779 0.2234 0.1475 0.038 Uiso 1 1 calc RD
H12F H -0.2506 0.1813 0.1968 0.038 Uiso 1 1 calc RD
C123 C -0.1002(3) 0.17560(11) 0.14030(12) 0.0304(6) Uani 1 1 d D
H12J H -0.0498 0.1488 0.1642 0.036 Uiso 1 1 calc RD
H12K H -0.1484 0.1523 0.1128 0.036 Uiso 1 1 calc RD
C124 C -0.0681(3) 0.25146(14) 0.07581(14) 0.0430(8) Uani 1 1 d D
H12G H -0.1158 0.2283 0.0487 0.065 Uiso 1 1 calc RD
H12H H 0.0020 0.2753 0.0590 0.065 Uiso 1 1 calc RD
H12I H -0.1346 0.2763 0.0936 0.065 Uiso 1 1 calc RD
C125 C 0.1115(3) 0.18086(12) 0.09309(11) 0.0295(6) Uani 1 1 d D
H12C H 0.1559 0.2042 0.0653 0.035 Uiso 1 1 calc RD
H12D H 0.0752 0.1453 0.0761 0.035 Uiso 1 1 calc RD
C126 C 0.2171(3) 0.16483(11) 0.13478(11) 0.0270(6) Uani 1 1 d D
H12A H 0.1713 0.1496 0.1666 0.032 Uiso 1 1 calc RD
H12B H 0.2791 0.1347 0.1211 0.032 Uiso 1 1 calc RD
C127 C 0.3829(3) 0.21209(10) 0.19054(10) 0.0227(5) Uani 1 1 d D
C128 C 0.4110(3) 0.16190(10) 0.21925(11) 0.0253(6) Uani 1 1 d D
H128 H 0.3688 0.1266 0.2090 0.030 Uiso 1 1 calc RD
C129 C 0.5006(3) 0.16351(11) 0.26279(11) 0.0270(6) Uani 1 1 d D
H129 H 0.5187 0.1292 0.2823 0.032 Uiso 1 1 calc RD
C130 C 0.5639(3) 0.21437(11) 0.27824(11) 0.0277(6) Uani 1 1 d D
H130 H 0.6235 0.2154 0.3086 0.033 Uiso 1 1 calc RD
C131 C 0.5386(3) 0.26394(10) 0.24853(11) 0.0259(5) Uani 1 1 d D
H131 H 0.5832 0.2989 0.2584 0.031 Uiso 1 1 calc RD
C132 C 0.4500(3) 0.26327(10) 0.20506(11) 0.0229(5) Uani 1 1 d D
N101 N 0.4241(2) 0.31408(8) 0.17422(9) 0.0214(4) Uani 1 1 d D
N102 N 0.3707(2) 0.40598(8) 0.11860(9) 0.0216(4) Uani 1 1 d D
N103 N 0.1048(2) 0.41902(8) 0.14225(9) 0.0220(4) Uani 1 1 d D
N104 N 0.0778(2) 0.33135(9) 0.20552(9) 0.0229(4) Uani 1 1 d D
N105 N -0.0022(3) 0.21332(9) 0.11490(10) 0.0290(5) Uani 1 1 d D
O101 O -0.1464(2) 0.25505(7) 0.20162(8) 0.0303(4) Uani 1 1 d D
O102 O 0.29443(19) 0.21561(7) 0.14822(7) 0.0252(4) Uani 1 1 d D
Pd1 Pd 0.24392(2) 0.362274(7) 0.161936(8) 0.01986(7) Uani 1 1 d D
C201 C 0.7433(3) 0.34386(11) 0.34556(11) 0.0252(6) Uani 1 1 d D
H201 H 0.8269 0.3513 0.3279 0.030 Uiso 1 1 calc RD
C202 C 0.7311(3) 0.29635(11) 0.38036(11) 0.0258(6) Uani 1 1 d D
C203 C 0.8116(3) 0.24951(11) 0.39720(12) 0.0314(6) Uani 1 1 d D
H203 H 0.9030 0.2411 0.3870 0.038 Uiso 1 1 calc RD
C204 C 0.7318(3) 0.21802(11) 0.43153(12) 0.0308(6) Uani 1 1 d D
H204 H 0.7592 0.1839 0.4497 0.037 Uiso 1 1 calc RD
C205 C 0.6026(3) 0.24520(11) 0.43485(11) 0.0276(6) Uani 1 1 d D
C206 C 0.4817(3) 0.22896(10) 0.46935(11) 0.0269(6) Uani 1 1 d D
C207 C 0.5169(3) 0.24594(12) 0.52823(12) 0.0359(7) Uani 1 1 d D
H20A H 0.4416 0.2325 0.5511 0.043 Uiso 1 1 calc RD
H20B H 0.6020 0.2256 0.5396 0.043 Uiso 1 1 calc RD
C208 C 0.5374(4) 0.31039(13) 0.53699(13) 0.0430(8) Uani 1 1 d D
H20E H 0.6177 0.3234 0.5173 0.065 Uiso 1 1 calc RD
H20F H 0.5523 0.3180 0.5749 0.065 Uiso 1 1 calc RD
H20G H 0.4554 0.3312 0.5243 0.065 Uiso 1 1 calc RD
C209 C 0.4619(3) 0.16223(11) 0.46785(12) 0.0335(7) Uani 1 1 d D
H20C H 0.5510 0.1436 0.4767 0.040 Uiso 1 1 calc RD
H20D H 0.3960 0.1512 0.4956 0.040 Uiso 1 1 calc RD
C210 C 0.4098(4) 0.13930(11) 0.41477(13) 0.0378(7) Uani 1 1 d D
H21A H 0.3164 0.1537 0.4077 0.057 Uiso 1 1 calc RD
H21B H 0.4085 0.0971 0.4157 0.057 Uiso 1 1 calc RD
H21C H 0.4707 0.1523 0.3866 0.057 Uiso 1 1 calc RD
C211 C 0.3473(3) 0.25782(10) 0.45381(10) 0.0241(5) Uani 1 1 d D
C212 C 0.2144(3) 0.24550(11) 0.47255(11) 0.0293(6) Uani 1 1 d D
H212 H 0.1915 0.2153 0.4962 0.035 Uiso 1 1 calc RD
C213 C 0.1231(3) 0.28507(11) 0.45049(11) 0.0274(6) Uani 1 1 d D
H213 H 0.0268 0.2872 0.4561 0.033 Uiso 1 1 calc RD
C214 C 0.2010(3) 0.32127(10) 0.41833(11) 0.0227(5) Uani 1 1 d D
C215 C 0.1800(3) 0.37040(10) 0.38650(10) 0.0225(5) Uani 1 1 d D
H215 H 0.0905 0.3861 0.3812 0.027 Uiso 1 1 calc RD
C216 C 0.2689(3) 0.44589(10) 0.33469(10) 0.0231(5) Uani 1 1 d D
C217 C 0.1795(3) 0.44967(10) 0.29166(11) 0.0255(5) Uani 1 1 d D
H217 H 0.1268 0.4170 0.2812 0.031 Uiso 1 1 calc RD
C218 C 0.1658(3) 0.50085(11) 0.26347(11) 0.0289(6) Uani 1 1 d D
H218 H 0.1044 0.5033 0.2338 0.035 Uiso 1 1 calc RD
C219 C 0.2431(3) 0.54823(11) 0.27935(11) 0.0300(6) Uani 1 1 d D
H219 H 0.2339 0.5833 0.2602 0.036 Uiso 1 1 calc RD
C220 C 0.3337(3) 0.54550(10) 0.32264(11) 0.0267(6) Uani 1 1 d D
H220 H 0.3854 0.5785 0.3331 0.032 Uiso 1 1 calc RD
C221 C 0.3478(3) 0.49387(10) 0.35047(10) 0.0232(5) Uani 1 1 d D
C222 C 0.5409(3) 0.52599(11) 0.40296(11) 0.0274(6) Uani 1 1 d D
H22F H 0.5050 0.5605 0.4212 0.033 Uiso 1 1 calc RD
H22G H 0.5829 0.5382 0.3693 0.033 Uiso 1 1 calc RD
C223 C 0.6468(3) 0.49490(12) 0.43835(12) 0.0314(6) Uani 1 1 d D
H22J H 0.6048 0.4843 0.4725 0.038 Uiso 1 1 calc RD
H22K H 0.6775 0.4591 0.4207 0.038 Uiso 1 1 calc RD
C224 C 0.7688(4) 0.55345(15) 0.50297(13) 0.0432(8) Uani 1 1 d D
H22A H 0.7874 0.5210 0.5269 0.065 Uiso 1 1 calc RD
H22B H 0.6802 0.5709 0.5116 0.065 Uiso 1 1 calc RD
H22C H 0.8420 0.5822 0.5071 0.065 Uiso 1 1 calc RD
C225 C 0.8948(3) 0.50867(12) 0.43229(12) 0.0319(6) Uani 1 1 d D
H22D H 0.9022 0.4689 0.4463 0.038 Uiso 1 1 calc RD
H22E H 0.9702 0.5316 0.4487 0.038 Uiso 1 1 calc RD
C226 C 0.9136(3) 0.50732(12) 0.37326(12) 0.0325(6) Uani 1 1 d D
H22H H 0.8756 0.5431 0.3574 0.039 Uiso 1 1 calc RD
H22I H 1.0131 0.5059 0.3656 0.039 Uiso 1 1 calc RD
C227 C 0.7536(3) 0.46626(10) 0.30840(11) 0.0259(5) Uani 1 1 d D
C228 C 0.7593(3) 0.51200(11) 0.27246(12) 0.0312(6) Uani 1 1 d D
H228 H 0.8322 0.5392 0.2751 0.037 Uiso 1 1 calc RD
C229 C 0.6591(3) 0.51794(11) 0.23298(12) 0.0342(7) Uani 1 1 d D
H229 H 0.6635 0.5494 0.2089 0.041 Uiso 1 1 calc RD
C230 C 0.5530(3) 0.47868(12) 0.22817(12) 0.0324(6) Uani 1 1 d D
H230 H 0.4843 0.4831 0.2011 0.039 Uiso 1 1 calc RD
C231 C 0.5475(3) 0.43235(11) 0.26346(11) 0.0283(6) Uani 1 1 d D
H231 H 0.4747 0.4052 0.2602 0.034 Uiso 1 1 calc RD
C232 C 0.6465(3) 0.42541(10) 0.30306(11) 0.0256(5) Uani 1 1 d D
N201 N 0.6356(2) 0.37750(8) 0.33838(9) 0.0229(4) Uani 1 1 d D
N202 N 0.6055(2) 0.29193(8) 0.40359(9) 0.0245(5) Uani 1 1 d D
N203 N 0.3359(2) 0.30390(8) 0.42195(9) 0.0230(4) Uani 1 1 d D
N204 N 0.2873(2) 0.39399(8) 0.36429(9) 0.0227(4) Uani 1 1 d D
N205 N 0.7642(3) 0.53286(10) 0.44794(10) 0.0303(5) Uani 1 1 d D
O201 O 0.8457(2) 0.45804(8) 0.34920(8) 0.0307(4) Uani 1 1 d D
O202 O 0.4333(2) 0.48553(7) 0.39304(8) 0.0278(4) Uani 1 1 d D
Pd2 Pd 0.46659(2) 0.347058(7) 0.380395(8) 0.02124(7) Uani 1 1 d D

loop_
_atom_site_aniso_label
_atom_site_aniso_U_11
_atom_site_aniso_U_22
_atom_site_aniso_U_33
_atom_site_aniso_U_23
_atom_site_aniso_U_13
_atom_site_aniso_U_12
C101 0.0171(13) 0.0227(11) 0.0256(13) -0.0020(9) -0.0041(10) 0.0025(9)
C102 0.0186(13) 0.0197(11) 0.0258(13) 0.0007(9) 0.0009(10) -0.0005(9)
C103 0.0184(13) 0.0306(12) 0.0242(13) -0.0002(10) 0.0010(10) -0.0032(10)
C104 0.0266(15) 0.0231(11) 0.0260(14) 0.0041(10) 0.0007(11) -0.0038(10)
C105 0.0227(13) 0.0206(11) 0.0219(13) 0.0017(9) -0.0025(10) -0.0012(9)
C106 0.0263(14) 0.0198(11) 0.0244(13) 0.0022(9) -0.0018(11) 0.0004(9)
C107 0.0295(16) 0.0310(13) 0.0252(14) 0.0004(10) -0.0038(11) 0.0047(11)
C108 0.0367(17) 0.0293(13) 0.0321(16) -0.0071(11) -0.0080(13) 0.0067(12)
C109 0.0313(16) 0.0182(11) 0.0341(15) 0.0040(10) -0.0029(12) -0.0001(10)
C110 0.050(2) 0.0234(13) 0.0381(17) -0.0012(11) -0.0064(15) -0.0027(12)
C111 0.0211(13) 0.0219(11) 0.0261(13) -0.0023(9) -0.0031(10) 0.0026(9)
C112 0.0293(15) 0.0246(12) 0.0290(15) -0.0016(10) -0.0066(12) 0.0079(10)
C113 0.0198(14) 0.0334(13) 0.0304(15) -0.0071(11) -0.0037(11) 0.0057(10)
C114 0.0180(13) 0.0261(12) 0.0280(14) -0.0058(10) 0.0018(10) 0.0016(9)
C115 0.0200(14) 0.0283(12) 0.0258(14) -0.0048(10) 0.0013(11) -0.0035(10)
C116 0.0265(14) 0.0225(11) 0.0252(14) -0.0027(9) 0.0046(11) -0.0019(10)
C117 0.0289(15) 0.0251(12) 0.0283(14) -0.0034(10) 0.0027(11) -0.0012(10)
C118 0.0395(18) 0.0342(14) 0.0274(15) -0.0002(11) 0.0027(13) 0.0009(12)
C119 0.052(2) 0.0270(13) 0.0362(17) 0.0043(12) 0.0072(15) -0.0029(13)
C120 0.0419(19) 0.0287(13) 0.0336(16) -0.0002(11) 0.0074(14) -0.0110(12)
C121 0.0294(15) 0.0267(12) 0.0280(15) -0.0026(10) 0.0048(12) -0.0045(11)
C122 0.0277(16) 0.0306(13) 0.0373(17) -0.0042(11) 0.0011(12) -0.0074(11)
C123 0.0284(15) 0.0265(13) 0.0363(16) -0.0029(11) 0.0017(12) -0.0034(11)
C124 0.0361(19) 0.0467(17) 0.046(2) 0.0157(15) 0.0042(15) 0.0121(14)
C125 0.0257(15) 0.0338(13) 0.0289(15) -0.0028(11) -0.0026(12) 0.0004(11)
C126 0.0275(15) 0.0221(11) 0.0312(15) -0.0030(10) -0.0016(12) -0.0027(10)
C127 0.0219(13) 0.0216(11) 0.0244(13) -0.0009(9) -0.0018(10) 0.0029(9)
C128 0.0271(15) 0.0189(11) 0.0300(15) 0.0008(10) 0.0024(11) 0.0006(10)
C129 0.0290(15) 0.0220(11) 0.0299(15) 0.0039(10) -0.0012(12) 0.0049(10)
C130 0.0281(15) 0.0280(12) 0.0267(14) 0.0021(10) -0.0046(11) 0.0028(11)
C131 0.0238(14) 0.0218(11) 0.0320(15) -0.0005(10) -0.0020(11) 0.0015(10)
C132 0.0226(13) 0.0199(11) 0.0262(13) 0.0015(9) 0.0028(10) 0.0025(9)
N101 0.0170(11) 0.0189(9) 0.0283(12) 0.0009(8) -0.0034(9) 0.0027(7)
N102 0.0185(11) 0.0189(9) 0.0272(12) 0.0032(8) -0.0001(9) -0.0005(8)
N103 0.0189(11) 0.0193(9) 0.0278(12) 0.0004(8) 0.0002(9) 0.0030(8)
N104 0.0200(12) 0.0226(9) 0.0261(12) -0.0020(8) 0.0045(9) -0.0047(8)
N105 0.0278(13) 0.0291(11) 0.0299(13) 0.0017(9) 0.0009(10) 0.0017(9)
O101 0.0258(11) 0.0261(9) 0.0388(12) -0.0041(8) -0.0015(9) -0.0061(7)
O102 0.0272(10) 0.0206(8) 0.0274(10) 0.0020(7) -0.0060(8) -0.0021(7)
Pd1 0.01744(11) 0.01672(10) 0.02541(12) 0.00116(6) 0.00011(8) -0.00025(6)
C201 0.0218(14) 0.0257(12) 0.0281(14) -0.0076(10) 0.0021(11) -0.0033(9)
C202 0.0201(13) 0.0246(12) 0.0325(15) -0.0063(10) -0.0031(11) 0.0029(10)
C203 0.0234(15) 0.0300(13) 0.0404(17) -0.0077(12) -0.0085(12) 0.0055(11)
C204 0.0301(16) 0.0230(12) 0.0387(17) -0.0024(11) -0.0102(13) 0.0061(11)
C205 0.0288(15) 0.0238(12) 0.0299(15) -0.0039(10) -0.0053(12) 0.0033(10)
C206 0.0311(16) 0.0221(11) 0.0274(14) 0.0019(10) -0.0028(11) 0.0029(10)
C207 0.0377(18) 0.0399(15) 0.0298(16) 0.0048(12) -0.0049(13) 0.0079(13)
C208 0.052(2) 0.0412(16) 0.0357(18) -0.0082(13) -0.0106(15) 0.0045(15)
C209 0.0387(18) 0.0223(12) 0.0397(17) 0.0079(11) 0.0027(14) 0.0042(11)
C210 0.046(2) 0.0236(13) 0.0437(19) -0.0003(12) 0.0024(15) 0.0010(12)
C211 0.0273(15) 0.0213(11) 0.0237(13) -0.0008(9) -0.0003(11) 0.0008(10)
C212 0.0330(16) 0.0244(12) 0.0308(15) 0.0038(10) 0.0038(12) -0.0031(11)
C213 0.0269(15) 0.0274(12) 0.0279(14) -0.0014(10) 0.0020(11) -0.0033(10)
C214 0.0190(13) 0.0238(11) 0.0253(13) -0.0028(9) -0.0007(10) 0.0002(9)
C215 0.0197(13) 0.0237(11) 0.0240(13) -0.0031(9) -0.0008(10) 0.0021(9)
C216 0.0228(14) 0.0203(11) 0.0263(14) -0.0002(9) 0.0042(11) 0.0047(9)
C217 0.0254(14) 0.0213(11) 0.0300(14) -0.0004(10) 0.0016(11) 0.0019(10)
C218 0.0317(16) 0.0293(13) 0.0256(14) 0.0004(10) -0.0041(12) 0.0057(11)
C219 0.0364(17) 0.0216(12) 0.0320(15) 0.0066(10) 0.0007(12) 0.0062(11)
C220 0.0305(15) 0.0182(11) 0.0314(15) -0.0012(10) 0.0005(12) 0.0008(10)
C221 0.0224(14) 0.0231(11) 0.0242(13) -0.0002(9) 0.0015(10) 0.0017(9)
C222 0.0272(15) 0.0282(12) 0.0266(14) -0.0025(10) -0.0007(11) -0.0023(10)
C223 0.0269(16) 0.0350(14) 0.0321(16) -0.0004(11) -0.0008(12) -0.0040(11)
C224 0.039(2) 0.0528(18) 0.0379(19) -0.0153(14) 0.0036(15) -0.0060(15)
C225 0.0240(15) 0.0344(14) 0.0371(17) -0.0043(12) -0.0022(12) 0.0009(11)
C226 0.0315(17) 0.0322(14) 0.0339(16) -0.0077(11) 0.0048(13) -0.0055(12)
C227 0.0282(15) 0.0239(11) 0.0258(14) -0.0032(10) 0.0051(11) 0.0006(10)
C228 0.0392(18) 0.0243(12) 0.0306(15) -0.0019(10) 0.0098(13) -0.0009(11)
C229 0.048(2) 0.0253(12) 0.0296(16) 0.0017(11) 0.0124(14) 0.0073(12)
C230 0.0355(17) 0.0327(14) 0.0291(15) -0.0031(11) 0.0007(12) 0.0107(12)
C231 0.0271(15) 0.0265(12) 0.0313(15) -0.0039(10) 0.0030(12) 0.0046(10)
C232 0.0276(15) 0.0224(11) 0.0270(14) -0.0037(10) 0.0089(11) 0.0024(10)
N201 0.0201(11) 0.0210(9) 0.0277(12) -0.0009(8) 0.0028(9) 0.0000(8)
N202 0.0219(12) 0.0223(10) 0.0292(12) -0.0020(8) -0.0013(9) 0.0036(8)
N203 0.0198(11) 0.0202(9) 0.0288(12) 0.0009(8) -0.0016(9) 0.0003(8)
N204 0.0206(11) 0.0208(9) 0.0267(12) 0.0007(8) -0.0007(9) 0.0036(8)
N205 0.0253(13) 0.0321(11) 0.0334(14) -0.0049(10) 0.0015(10) -0.0021(9)
O201 0.0358(12) 0.0258(9) 0.0305(11) -0.0010(8) -0.0015(9) -0.0057(8)
O202 0.0268(11) 0.0267(9) 0.0298(10) 0.0022(7) -0.0056(8) -0.0028(7)
Pd2 0.01962(12) 0.01839(10) 0.02572(12) 0.00078(7) 0.00042(8) 0.00125(7)

loop_
_atom_type_symbol
_atom_type_description
_atom_type_scat_dispersion_real
_atom_type_scat_dispersion_imag
_atom_type_scat_source
C C 0.0033 0.0016 'International Tables Vol C Tables 4.2.6.8 and 6.1.1.4'
H H 0.0000 0.0000 'International Tables Vol C Tables 4.2.6.8 and 6.1.1.4'
N N 0.0061 0.0033 'International Tables Vol C Tables 4.2.6.8 and 6.1.1.4'
O O 0.0106 0.0060 'International Tables Vol C Tables 4.2.6.8 and 6.1.1.4'
Pd Pd -0.9988 1.0072 'International Tables Vol C Tables 4.2.6.8 and 6.1.1.4'

loop_
_geom_angle_atom_site_label_1
_geom_angle_atom_site_label_2
_geom_angle_atom_site_label_3
_geom_angle
N101 C101 C102 118.4(2)
N101 C101 H101 120.8
C102 C101 H101 120.8
N102 C102 C103 108.3(2)
N102 C102 C101 114.0(2)
C103 C102 C101 137.6(2)
C104 C103 C102 105.7(2)
C104 C103 H103 127.1
C102 C103 H103 127.1
C103 C104 C105 108.5(2)
C103 C104 H104 125.8
C105 C104 H104 125.8
N102 C105 C104 107.3(2)
N102 C105 C106 124.7(2)
C104 C105 C106 127.8(2)
C105 C106 C111 114.7(2)
C105 C106 C109 109.8(2)
C111 C106 C109 109.0(2)
C105 C106 C107 107.8(2)
C111 C106 C107 107.9(2)
C109 C106 C107 107.3(2)
C108 C107 C106 113.9(2)
C108 C107 H10F 108.8
C106 C107 H10F 108.8
C108 C107 H10G 108.8
C106 C107 H10G 108.8
H10F C107 H10G 107.7
C107 C108 H10A 109.5
C107 C108 H10B 109.5
H10A C108 H10B 109.5
C107 C108 H10C 109.5
H10A C108 H10C 109.5
H10B C108 H10C 109.5
C110 C109 C106 114.2(2)
C110 C109 H10D 108.7
C106 C109 H10D 108.7
C110 C109 H10E 108.7
C106 C109 H10E 108.7
H10D C109 H10E 107.6
C109 C110 H11A 109.5
C109 C110 H11B 109.5
H11A C110 H11B 109.5
C109 C110 H11C 109.5
H11A C110 H11C 109.5
H11B C110 H11C 109.5
N103 C111 C112 107.2(2)
N103 C111 C106 123.8(2)
C112 C111 C106 128.7(2)
C113 C112 C111 108.6(2)
C113 C112 H112 125.7
C111 C112 H112 125.7
C112 C113 C114 106.0(2)
C112 C113 H113 127.0
C114 C113 H113 127.0
N103 C114 C113 108.2(2)
N103 C114 C115 114.3(2)
C113 C114 C115 137.5(3)
N104 C115 C114 118.7(2)
N104 C115 H115 120.7
C114 C115 H115 120.7
C117 C116 C121 119.2(2)
C117 C116 N104 119.1(2)
C121 C116 N104 121.7(2)
C116 C117 C118 121.6(3)
C116 C117 H117 119.2
C118 C117 H117 119.2
C117 C118 C119 119.2(3)
C117 C118 H118 120.4
C119 C118 H118 120.4
C120 C119 C118 120.3(3)
C120 C119 H119 119.9
C118 C119 H119 119.9
C119 C120 C121 120.6(3)
C119 C120 H120 119.7
C121 C120 H120 119.7
O101 C121 C120 123.0(3)
O101 C121 C116 117.9(2)
C120 C121 C116 119.1(3)
O101 C122 C123 112.5(2)
O101 C122 H12E 109.1
C123 C122 H12E 109.1
O101 C122 H12F 109.1
C123 C122 H12F 109.1
H12E C122 H12F 107.8
N105 C123 C122 112.8(2)
N105 C123 H12J 109.0
C122 C123 H12J 109.0
N105 C123 H12K 109.0
C122 C123 H12K 109.0
H12J C123 H12K 107.8
N105 C124 H12G 109.5
N105 C124 H12H 109.5
H12G C124 H12H 109.5
N105 C124 H12I 109.5
H12G C124 H12I 109.5
H12H C124 H12I 109.5
N105 C125 C126 112.2(2)
N105 C125 H12C 109.2
C126 C125 H12C 109.2
N105 C125 H12D 109.2
C126 C125 H12D 109.2
H12C C125 H12D 107.9
O102 C126 C125 108.0(2)
O102 C126 H12A 110.1
C125 C126 H12A 110.1
O102 C126 H12B 110.1
C125 C126 H12B 110.1
H12A C126 H12B 108.4
O102 C127 C128 124.9(2)
O102 C127 C132 116.0(2)
C128 C127 C132 119.1(2)
C129 C128 C127 120.1(2)
C129 C128 H128 120.0
C127 C128 H128 120.0
C130 C129 C128 121.0(2)
C130 C129 H129 119.5
C128 C129 H129 119.5
C129 C130 C131 118.7(3)
C129 C130 H130 120.6
C131 C130 H130 120.6
C132 C131 C130 121.2(2)
C132 C131 H131 119.4
C130 C131 H131 119.4
C131 C132 C127 119.8(2)
C131 C132 N101 121.5(2)
C127 C132 N101 118.7(2)
C101 N101 C132 117.5(2)
C101 N101 Pd1 111.29(16)
C132 N101 Pd1 131.11(17)
C105 N102 C102 110.2(2)
C105 N102 Pd1 133.43(18)
C102 N102 Pd1 116.19(16)
C111 N103 C114 110.0(2)
C111 N103 Pd1 133.97(18)
C114 N103 Pd1 115.87(17)
C115 N104 C116 119.5(2)
C115 N104 Pd1 111.14(17)
C116 N104 Pd1 129.32(17)
C123 N105 C125 111.3(2)
C123 N105 C124 112.3(2)
C125 N105 C124 112.7(2)
C121 O101 C122 117.7(2)
C127 O102 C126 117.15(19)
N103 Pd1 N102 87.03(9)
N103 Pd1 N104 80.03(9)
N102 Pd1 N104 166.91(8)
N103 Pd1 N101 166.86(9)
N102 Pd1 N101 79.93(8)
N104 Pd1 N101 112.92(8)
N201 C201 C202 118.2(3)
N201 C201 H201 120.9
C202 C201 H201 120.9
N202 C202 C203 108.0(2)
N202 C202 C201 114.1(2)
C203 C202 C201 137.8(3)
C204 C203 C202 106.5(3)
C204 C203 H203 126.8
C202 C203 H203 126.8
C203 C204 C205 108.1(2)
C203 C204 H204 125.9
C205 C204 H204 125.9
N202 C205 C204 107.4(3)
N202 C205 C206 124.1(2)
C204 C205 C206 128.4(2)
C211 C206 C205 114.5(2)
C211 C206 C209 109.1(2)
C205 C206 C209 109.2(2)
C211 C206 C207 107.8(2)
C205 C206 C207 108.7(2)
C209 C206 C207 107.3(2)
C208 C207 C206 114.2(2)
C208 C207 H20A 108.7
C206 C207 H20A 108.7
C208 C207 H20B 108.7
C206 C207 H20B 108.7
H20A C207 H20B 107.6
C207 C208 H20E 109.5
C207 C208 H20F 109.5
H20E C208 H20F 109.5
C207 C208 H20G 109.5
H20E C208 H20G 109.5
H20F C208 H20G 109.5
C210 C209 C206 114.1(2)
C210 C209 H20C 108.7
C206 C209 H20C 108.7
C210 C209 H20D 108.7
C206 C209 H20D 108.7
H20C C209 H20D 107.6
C209 C210 H21A 109.5
C209 C210 H21B 109.5
H21A C210 H21B 109.5
C209 C210 H21C 109.5
H21A C210 H21C 109.5
H21B C210 H21C 109.5
N203 C211 C212 107.2(2)
N203 C211 C206 124.7(2)
C212 C211 C206 127.9(2)
C213 C212 C211 108.3(2)
C213 C212 H212 125.8
C211 C212 H212 125.8
C212 C213 C214 106.3(3)
C212 C213 H213 126.8
C214 C213 H213 126.8
N203 C214 C213 108.1(2)
N203 C214 C215 113.8(2)
C213 C214 C215 137.9(3)
N204 C215 C214 118.2(2)
N204 C215 H215 120.9
C214 C215 H215 120.9
C217 C216 C221 120.3(2)
C217 C216 N204 122.4(2)
C221 C216 N204 117.3(2)
C216 C217 C218 120.6(2)
C216 C217 H217 119.7
C218 C217 H217 119.7
C219 C218 C217 119.0(3)
C219 C218 H218 120.5
C217 C218 H218 120.5
C218 C219 C220 121.5(2)
C218 C219 H219 119.3
C220 C219 H219 119.3
C219 C220 C221 119.3(2)
C219 C220 H220 120.4
C221 C220 H220 120.4
O202 C221 C220 125.0(2)
O202 C221 C216 115.6(2)
C220 C221 C216 119.4(2)
O202 C222 C223 105.9(2)
O202 C222 H22F 110.5
C223 C222 H22F 110.5
O202 C222 H22G 110.5
C223 C222 H22G 110.5
H22F C222 H22G 108.7
N205 C223 C222 109.1(2)
N205 C223 H22J 109.9
C222 C223 H22J 109.9
N205 C223 H22K 109.9
C222 C223 H22K 109.9
H22J C223 H22K 108.3
N205 C224 H22A 109.5
N205 C224 H22B 109.5
H22A C224 H22B 109.5
N205 C224 H22C 109.5
H22A C224 H22C 109.5
H22B C224 H22C 109.5
N205 C225 C226 113.6(3)
N205 C225 H22D 108.8
C226 C225 H22D 108.8
N205 C225 H22E 108.8
C226 C225 H22E 108.8
H22D C225 H22E 107.7
O201 C226 C225 111.6(2)
O201 C226 H22H 109.3
C225 C226 H22H 109.3
O201 C226 H22I 109.3
C225 C226 H22I 109.3
H22H C226 H22I 108.0
O201 C227 C228 124.1(3)
O201 C227 C232 116.8(2)
C228 C227 C232 119.1(3)
C229 C228 C227 120.3(3)
C229 C228 H228 119.8
C227 C228 H228 119.8
C230 C229 C228 120.8(3)
C230 C229 H229 119.6
C228 C229 H229 119.6
C229 C230 C231 119.3(3)
C229 C230 H230 120.3
C231 C230 H230 120.3
C232 C231 C230 121.0(3)
C232 C231 H231 119.5
C230 C231 H231 119.5
C231 C232 C227 119.5(2)
C231 C232 N201 118.8(2)
C227 C232 N201 121.7(3)
C201 N201 C232 118.7(2)
C201 N201 Pd2 111.08(18)
C232 N201 Pd2 130.18(17)
C205 N202 C202 109.9(2)
C205 N202 Pd2 133.5(2)
C202 N202 Pd2 116.28(18)
C211 N203 C214 110.0(2)
C211 N203 Pd2 133.47(19)
C214 N203 Pd2 116.50(17)
C215 N204 C216 118.8(2)
C215 N204 Pd2 111.48(16)
C216 N204 Pd2 129.66(17)
C225 N205 C223 114.0(2)
C225 N205 C224 111.8(2)
C223 N205 C224 111.4(2)
C227 O201 C226 119.5(2)
C221 O202 C222 118.7(2)
N203 Pd2 N202 87.45(9)
N203 Pd2 N204 79.76(9)
N202 Pd2 N204 167.14(9)
N203 Pd2 N201 167.17(8)
N202 Pd2 N201 80.05(9)
N204 Pd2 N201 112.65(8)

loop_
_geom_bond_atom_site_label_1
_geom_bond_atom_site_label_2
_geom_bond_distance
C101 N101 1.304(3)
C101 C102 1.419(3)
C101 H101 0.9500
C102 N102 1.369(3)
C102 C103 1.410(3)
C103 C104 1.395(4)
C103 H103 0.9500
C104 C105 1.412(4)
C104 H104 0.9500
C105 N102 1.343(3)
C105 C106 1.513(4)
C106 C111 1.514(4)
C106 C109 1.554(3)
C106 C107 1.559(4)
C107 C108 1.527(4)
C107 H10F 0.9900
C107 H10G 0.9900
C108 H10A 0.9800
C108 H10B 0.9800
C108 H10C 0.9800
C109 C110 1.520(4)
C109 H10D 0.9900
C109 H10E 0.9900
C110 H11A 0.9800
C110 H11B 0.9800
C110 H11C 0.9800
C111 N103 1.350(3)
C111 C112 1.405(4)
C112 C113 1.396(4)
C112 H112 0.9500
C113 C114 1.403(4)
C113 H113 0.9500
C114 N103 1.373(3)
C114 C115 1.408(4)
C115 N104 1.305(3)
C115 H115 0.9500
C116 C117 1.383(4)
C116 C121 1.411(4)
C116 N104 1.428(3)
C117 C118 1.384(4)
C117 H117 0.9500
C118 C119 1.390(4)
C118 H118 0.9500
C119 C120 1.386(5)
C119 H119 0.9500
C120 C121 1.396(4)
C120 H120 0.9500
C121 O101 1.374(3)
C122 O101 1.434(3)
C122 C123 1.515(4)
C122 H12E 0.9900
C122 H12F 0.9900
C123 N105 1.451(3)
C123 H12J 0.9900
C123 H12K 0.9900
C124 N105 1.463(4)
C124 H12G 0.9800
C124 H12H 0.9800
C124 H12I 0.9800
C125 N105 1.453(3)
C125 C126 1.501(4)
C125 H12C 0.9900
C125 H12D 0.9900
C126 O102 1.435(3)
C126 H12A 0.9900
C126 H12B 0.9900
C127 O102 1.359(3)
C127 C128 1.395(3)
C127 C132 1.401(3)
C128 C129 1.388(4)
C128 H128 0.9500
C129 C130 1.384(4)
C129 H129 0.9500
C130 C131 1.392(3)
C130 H130 0.9500
C131 C132 1.380(4)
C131 H131 0.9500
C132 N101 1.432(3)
N101 Pd1 2.096(2)
N102 Pd1 1.946(2)
N103 Pd1 1.945(2)
N104 Pd1 2.096(2)
C201 N201 1.315(3)
C201 C202 1.415(4)
C201 H201 0.9500
C202 N202 1.368(3)
C202 C203 1.400(4)
C203 C204 1.381(4)
C203 H203 0.9500
C204 C205 1.409(4)
C204 H204 0.9500
C205 N202 1.341(3)
C205 C206 1.521(4)
C206 C211 1.513(4)
C206 C209 1.561(3)
C206 C207 1.566(4)
C207 C208 1.524(4)
C207 H20A 0.9900
C207 H20B 0.9900
C208 H20E 0.9800
C208 H20F 0.9800
C208 H20G 0.9800
C209 C210 1.517(4)
C209 H20C 0.9900
C209 H20D 0.9900
C210 H21A 0.9800
C210 H21B 0.9800
C210 H21C 0.9800
C211 N203 1.340(3)
C211 C212 1.412(4)
C212 C213 1.386(4)
C212 H212 0.9500
C213 C214 1.399(4)
C213 H213 0.9500
C214 N203 1.373(3)
C214 C215 1.406(3)
C215 N204 1.312(3)
C215 H215 0.9500
C216 C217 1.379(4)
C216 C221 1.405(4)
C216 N204 1.426(3)
C217 C218 1.389(3)
C217 H217 0.9500
C218 C219 1.386(4)
C218 H218 0.9500
C219 C220 1.390(4)
C219 H219 0.9500
C220 C221 1.394(3)
C220 H220 0.9500
C221 O202 1.358(3)
C222 O202 1.424(3)
C222 C223 1.530(4)
C222 H22F 0.9900
C222 H22G 0.9900
C223 N205 1.458(3)
C223 H22J 0.9900
C223 H22K 0.9900
C224 N205 1.466(4)
C224 H22A 0.9800
C224 H22B 0.9800
C224 H22C 0.9800
C225 N205 1.449(4)
C225 C226 1.502(4)
C225 H22D 0.9900
C225 H22E 0.9900
C226 O201 1.447(3)
C226 H22H 0.9900
C226 H22I 0.9900
C227 O201 1.364(3)
C227 C228 1.397(4)
C227 C232 1.412(4)
C228 C229 1.386(5)
C228 H228 0.9500
C229 C230 1.380(4)
C229 H229 0.9500
C230 C231 1.397(4)
C230 H230 0.9500
C231 C232 1.381(4)
C231 H231 0.9500
C232 N201 1.429(3)
N201 Pd2 2.093(2)
N202 Pd2 1.942(2)
N203 Pd2 1.939(2)
N204 Pd2 2.088(2)

loop_
_geom_torsion_atom_site_label_1
_geom_torsion_atom_site_label_2
_geom_torsion_atom_site_label_3
_geom_torsion_atom_site_label_4
_geom_torsion
N101 C101 C102 N102 0.7(3)
N101 C101 C102 C103 -179.6(3)
N102 C102 C103 C104 0.9(3)
C101 C102 C103 C104 -178.8(3)
C102 C103 C104 C105 -0.1(3)
C103 C104 C105 N102 -0.7(3)
C103 C104 C105 C106 -175.2(2)
N102 C105 C106 C111 17.0(4)
C104 C105 C106 C111 -169.3(2)
N102 C105 C106 C109 140.2(3)
C104 C105 C106 C109 -46.1(4)
N102 C105 C106 C107 -103.2(3)
C104 C105 C106 C107 70.4(3)
C105 C106 C107 C108 75.0(3)
C111 C106 C107 C108 -49.5(3)
C109 C106 C107 C108 -166.8(2)
C105 C106 C109 C110 -65.6(3)
C111 C106 C109 C110 60.9(3)
C107 C106 C109 C110 177.5(2)
C105 C106 C111 N103 -17.5(4)
C109 C106 C111 N103 -141.1(2)
C107 C106 C111 N103 102.7(3)
C105 C106 C111 C112 169.7(2)
C109 C106 C111 C112 46.1(4)
C107 C106 C111 C112 -70.1(3)
N103 C111 C112 C113 -0.3(3)
C106 C111 C112 C113 173.5(3)
C111 C112 C113 C114 0.5(3)
C112 C113 C114 N103 -0.5(3)
C112 C113 C114 C115 177.8(3)
N103 C114 C115 N104 1.3(4)
C113 C114 C115 N104 -176.9(3)
C121 C116 C117 C118 1.6(4)
N104 C116 C117 C118 -178.0(2)
C116 C117 C118 C119 0.2(4)
C117 C118 C119 C120 -1.9(5)
C118 C119 C120 C121 1.8(5)
C119 C120 C121 O101 -177.0(3)
C119 C120 C121 C116 -0.1(4)
C117 C116 C121 O101 175.5(2)
N104 C116 C121 O101 -5.0(4)
C117 C116 C121 C120 -1.6(4)
N104 C116 C121 C120 178.0(2)
O101 C122 C123 N105 -41.5(3)
N105 C125 C126 O102 -74.6(3)
O102 C127 C128 C129 -178.3(3)
C132 C127 C128 C129 2.4(4)
C127 C128 C129 C130 -0.4(4)
C128 C129 C130 C131 -1.4(4)
C129 C130 C131 C132 1.4(4)
C130 C131 C132 C127 0.6(4)
C130 C131 C132 N101 -179.7(2)
O102 C127 C132 C131 178.1(2)
C128 C127 C132 C131 -2.5(4)
O102 C127 C132 N101 -1.6(4)
C128 C127 C132 N101 177.8(2)
C102 C101 N101 C132 179.5(2)
C102 C101 N101 Pd1 -3.3(3)
C131 C132 N101 C101 61.3(3)
C127 C132 N101 C101 -119.0(3)
C131 C132 N101 Pd1 -115.3(3)
C127 C132 N101 Pd1 64.4(3)
C104 C105 N102 C102 1.3(3)
C106 C105 N102 C102 176.0(2)
C104 C105 N102 Pd1 176.06(19)
C106 C105 N102 Pd1 -9.2(4)
C103 C102 N102 C105 -1.4(3)
C101 C102 N102 C105 178.4(2)
C103 C102 N102 Pd1 -177.17(17)
C101 C102 N102 Pd1 2.6(3)
C112 C111 N103 C114 0.0(3)
C106 C111 N103 C114 -174.2(2)
C112 C111 N103 Pd1 -175.45(19)
C106 C111 N103 Pd1 10.4(4)
C113 C114 N103 C111 0.4(3)
C115 C114 N103 C111 -178.4(2)
C113 C114 N103 Pd1 176.68(17)
C115 C114 N103 Pd1 -2.1(3)
C114 C115 N104 C116 179.4(2)
C114 C115 N104 Pd1 0.0(3)
C117 C116 N104 C115 -132.6(3)
C121 C116 N104 C115 47.8(4)
C117 C116 N104 Pd1 46.7(3)
C121 C116 N104 Pd1 -132.9(2)
C122 C123 N105 C125 169.6(2)
C122 C123 N105 C124 -63.0(3)
C126 C125 N105 C123 -80.0(3)
C126 C125 N105 C124 152.8(2)
C120 C121 O101 C122 -42.4(4)
C116 C121 O101 C122 140.7(2)
C123 C122 O101 C121 -55.8(3)
C128 C127 O102 C126 4.8(4)
C132 C127 O102 C126 -175.8(2)
C125 C126 O102 C127 171.2(2)
N201 C201 C202 N202 -1.1(4)
N201 C201 C202 C203 175.8(3)
N202 C202 C203 C204 -1.1(3)
C201 C202 C203 C204 -178.1(3)
C202 C203 C204 C205 0.9(3)
C203 C204 C205 N202 -0.4(3)
C203 C204 C205 C206 -176.7(3)
N202 C205 C206 C211 18.4(4)
C204 C205 C206 C211 -165.8(3)
N202 C205 C206 C209 141.0(3)
C204 C205 C206 C209 -43.2(4)
N202 C205 C206 C207 -102.2(3)
C204 C205 C206 C207 73.6(3)
C211 C206 C207 C208 -61.6(3)
C205 C206 C207 C208 63.0(3)
C209 C206 C207 C208 -179.0(3)
C211 C206 C209 C210 56.3(3)
C205 C206 C209 C210 -69.5(3)
C207 C206 C209 C210 172.8(3)
C205 C206 C211 N203 -15.9(4)
C209 C206 C211 N203 -138.5(3)
C207 C206 C211 N203 105.3(3)
C205 C206 C211 C212 169.8(2)
C209 C206 C211 C212 47.2(4)
C207 C206 C211 C212 -69.0(3)
N203 C211 C212 C213 0.7(3)
C206 C211 C212 C213 175.8(3)
C211 C212 C213 C214 0.1(3)
C212 C213 C214 N203 -0.8(3)
C212 C213 C214 C215 -177.1(3)
N203 C214 C215 N204 -0.1(3)
C213 C214 C215 N204 176.1(3)
C221 C216 C217 C218 -0.2(4)
N204 C216 C217 C218 -179.2(2)
C216 C217 C218 C219 -0.2(4)
C217 C218 C219 C220 0.1(4)
C218 C219 C220 C221 0.4(4)
C219 C220 C221 O202 179.5(3)
C219 C220 C221 C216 -0.9(4)
C217 C216 C221 O202 -179.6(2)
N204 C216 C221 O202 -0.5(3)
C217 C216 C221 C220 0.8(4)
N204 C216 C221 C220 179.8(2)
O202 C222 C223 N205 177.0(2)
N205 C225 C226 O201 -81.8(3)
O201 C227 C228 C229 -178.2(3)
C232 C227 C228 C229 1.6(4)
C227 C228 C229 C230 -0.6(4)
C228 C229 C230 C231 -0.3(4)
C229 C230 C231 C232 0.2(4)
C230 C231 C232 C227 0.9(4)
C230 C231 C232 N201 179.5(2)
O201 C227 C232 C231 178.1(2)
C228 C227 C232 C231 -1.8(4)
O201 C227 C232 N201 -0.5(4)
C228 C227 C232 N201 179.6(2)
C202 C201 N201 C232 -179.6(2)
C202 C201 N201 Pd2 -2.5(3)
C231 C232 N201 C201 128.5(3)
C227 C232 N201 C201 -52.9(3)
C231 C232 N201 Pd2 -48.0(3)
C227 C232 N201 Pd2 130.6(2)
C204 C205 N202 C202 -0.3(3)
C206 C205 N202 C202 176.3(2)
C204 C205 N202 Pd2 172.37(19)
C206 C205 N202 Pd2 -11.1(4)
C203 C202 N202 C205 0.9(3)
C201 C202 N202 C205 178.7(2)
C203 C202 N202 Pd2 -173.22(17)
C201 C202 N202 Pd2 4.6(3)
C212 C211 N203 C214 -1.3(3)
C206 C211 N203 C214 -176.6(2)
C212 C211 N203 Pd2 -179.13(19)
C206 C211 N203 Pd2 5.6(4)
C213 C214 N203 C211 1.3(3)
C215 C214 N203 C211 178.6(2)
C213 C214 N203 Pd2 179.60(17)
C215 C214 N203 Pd2 -3.1(3)
C214 C215 N204 C216 -176.1(2)
C214 C215 N204 Pd2 2.9(3)
C217 C216 N204 C215 -58.1(3)
C221 C216 N204 C215 122.9(3)
C217 C216 N204 Pd2 123.1(2)
C221 C216 N204 Pd2 -55.9(3)
C226 C225 N205 C223 74.0(3)
C226 C225 N205 C224 -158.6(2)
C222 C223 N205 C225 -123.3(3)
C222 C223 N205 C224 109.0(3)
C228 C227 O201 C226 29.2(4)
C232 C227 O201 C226 -150.7(2)
C225 C226 O201 C227 125.6(3)
C220 C221 O202 C222 -16.5(4)
C216 C221 O202 C222 163.8(2)
C223 C222 O202 C221 -159.6(2)
